data_1504172
loop_
_publ_author_name
'Zhang, Hui-Jun'
'Meng, Tianhao'
'Demerseman, Bernard'
'Bruneau, Christian'
'Xi, Zhenfeng'

_publ_section_title
;
 Hydride-induced novel cyclization of dienedinitriles leading to
 multifunctionalized cyclopentadienes.
;
_journal_issue 19
_journal_name_full 'Organic letters'
_journal_page_first 4458
_journal_page_last 4461
_journal_paper_doi 10.1021/ol901840c
_journal_volume 11
_journal_year 2009
_chemical_formula_sum 'C13 H20 N2 Si'
_chemical_formula_weight 232.40
_chemical_name_systematic
; 
 ? 
;
_space_group_IT_number 33
_symmetry_cell_setting orthorhombic
_symmetry_space_group_name_Hall 'P 2c -2n'
_symmetry_space_group_name_H-M 'P n a 21'
_atom_sites_solution_hydrogens geom
_atom_sites_solution_primary direct
_atom_sites_solution_secondary difmap
_audit_creation_method SHELXL-97
_cell_angle_alpha 90.00
_cell_angle_beta 90.00
_cell_angle_gamma 90.00
_cell_formula_units_Z 4
_cell_length_a 10.600(2)
_cell_length_b 14.995(3)
_cell_length_c 8.7526(18)
_cell_measurement_reflns_used 9379
_cell_measurement_temperature 293(2)
_cell_measurement_theta_max 27.48
_cell_measurement_theta_min 2.35
_cell_volume 1391.2(5)
_computing_cell_refinement Rapid-AUTO
_computing_data_collection 'Rapid-AUTO (Rigaku,2000)'
_computing_data_reduction 'CrystalStructure (Rigaku/MSC,2000)'
_computing_molecular_graphics 'Siemens SHELXTL V4.2,(Sheldrick,1990)'
_computing_publication_material SHELXL-97,(Sheldrick,1997)
_computing_structure_refinement SHELXL-97,(Sheldrick,1997)
_computing_structure_solution SHELXS-97,(Sheldrick,1997)
_diffrn_ambient_temperature 293(2)
_diffrn_detector_area_resol_mean 10.00
_diffrn_measured_fraction_theta_full 0.993
_diffrn_measured_fraction_theta_max 0.993
_diffrn_measurement_device_type 'Rigaku RAXIS RAPID IP'
_diffrn_measurement_method \W
_diffrn_radiation_monochromator graphite
_diffrn_radiation_source 'fine-focus sealed tube'
_diffrn_radiation_type MoK\a
_diffrn_radiation_wavelength 0.71073
_diffrn_reflns_av_R_equivalents 0.0771
_diffrn_reflns_av_sigmaI/netI 0.1097
_diffrn_reflns_limit_h_max 13
_diffrn_reflns_limit_h_min -13
_diffrn_reflns_limit_k_max 19
_diffrn_reflns_limit_k_min -19
_diffrn_reflns_limit_l_max 11
_diffrn_reflns_limit_l_min -11
_diffrn_reflns_number 9379
_diffrn_reflns_theta_full 27.48
_diffrn_reflns_theta_max 27.48
_diffrn_reflns_theta_min 2.35
_diffrn_standards_decay_% 0
_diffrn_standards_interval_count 0
_diffrn_standards_interval_time 0
_diffrn_standards_number 0
_exptl_absorpt_coefficient_mu 0.147
_exptl_absorpt_correction_T_max 0.9712
_exptl_absorpt_correction_T_min 0.9435
_exptl_absorpt_correction_type empirical
_exptl_absorpt_process_details
; 
                                  HIGASHI, T. (1995). Abscor-Empirical 
                                  Absorption Correction based on Fourier 
                                  Series Approximation. 
                                  Rigaku Corporation,Tokyo,Japan. 
;
_exptl_crystal_colour colorless
_exptl_crystal_density_diffrn 1.110
_exptl_crystal_density_method 'not measured'
_exptl_crystal_description block
_exptl_crystal_F_000 504
_exptl_crystal_size_max 0.40
_exptl_crystal_size_mid 0.40
_exptl_crystal_size_min 0.20
_refine_diff_density_max 0.324
_refine_diff_density_min -0.280
_refine_diff_density_rms 0.063
_refine_ls_abs_structure_details 'Flack H D (1983), Acta Cryst. A39, 876-881'
_refine_ls_abs_structure_Flack 0.2(5)
_refine_ls_extinction_coef 0.0035(19)
_refine_ls_extinction_expression Fc^*^=kFc[1+0.001xFc^2^\l^3^/sin(2\q)]^-1/4^
_refine_ls_extinction_method SHELXL
_refine_ls_goodness_of_fit_ref 1.021
_refine_ls_hydrogen_treatment none
_refine_ls_matrix_type full
_refine_ls_number_parameters 149
_refine_ls_number_reflns 1686
_refine_ls_number_restraints 2
_refine_ls_restrained_S_all 1.021
_refine_ls_R_factor_all 0.1428
_refine_ls_R_factor_gt 0.0752
_refine_ls_shift/su_max 0.008
_refine_ls_shift/su_mean 0.001
_refine_ls_structure_factor_coef Fsqd
_refine_ls_weighting_details 'calc w=1/[\s^2^(Fo^2^)+(0.0700P)^2^+0.0000P] where P=(Fo^2^+2Fc^2^)/3'
_refine_ls_weighting_scheme calc
_refine_ls_wR_factor_gt 0.1755
_refine_ls_wR_factor_ref 0.1954
_reflns_number_gt 663
_reflns_number_total 1686
_reflns_threshold_expression >2sigma(I)
_cod_data_source_file ol901840c_si_002.cif
_cod_data_source_block zhj2b
_cod_depositor_comments
;
The following automatic conversions were performed:

'_exptl_absorpt_correction_type' value 'Empirical' changed to
'empirical' according to
/home/saulius/struct/CIF-dictionaries/cif_core.dic dictionary named
'cif_core.dic' version 2.4.2 from 2011-04-26.

Automatic conversion script
Id: cif_fix_values 1715 2011-07-08 13:25:40Z adriana 
;
_cod_original_sg_symbol_H-M Pna2(1)
_cod_database_code 1504172

loop_
_symmetry_equiv_pos_as_xyz
'x, y, z'
'-x, -y, z+1/2'
'x+1/2, -y+1/2, z'
'-x+1/2, y+1/2, z+1/2'

loop_
_atom_site_label
_atom_site_type_symbol
_atom_site_fract_x
_atom_site_fract_y
_atom_site_fract_z
_atom_site_U_iso_or_equiv
_atom_site_adp_type
_atom_site_occupancy
_atom_site_symmetry_multiplicity
_atom_site_calc_flag
_atom_site_refinement_flags
C1 C -0.1863(7) 1.1062(5) 0.413(2) 0.115(3) Uani 1 1 d .
C2 C -0.0685(5) 1.0594(4) 0.420(3) 0.116(4) Uani 1 1 d .
C3 C 0.0457(5) 1.0991(4) 0.4137(17) 0.0676(19) Uani 1 1 d .
C4 C 0.1485(5) 1.0339(4) 0.4098(18) 0.079(2) Uani 1 1 d .
C5 C 0.0919(6) 0.9547(4) 0.410(4) 0.201(8) Uani 1 1 d .
C6 C 0.1431(7) 0.8638(5) 0.3370(15) 0.102(3) Uani 1 1 d .
H6A H 0.1224 0.8597 0.2293 0.123 Uiso 1 1 calc R
H6B H 0.2337 0.8582 0.3495 0.123 Uiso 1 1 calc R
C7 C 0.0807(7) 0.8014(4) 0.419(2) 0.120(4) Uani 1 1 d .
H7A H 0.1124 0.8045 0.5233 0.144 Uiso 1 1 calc R
H7B H 0.1044 0.7435 0.3794 0.144 Uiso 1 1 calc R
C8 C -0.0654(7) 0.8038(4) 0.428(2) 0.095(3) Uani 1 1 d .
H8A H -0.1009 0.7792 0.3354 0.114 Uiso 1 1 calc R
H8B H -0.0939 0.7677 0.5136 0.114 Uiso 1 1 calc R
C9 C -0.1102(6) 0.8995(4) 0.4490(8) 0.103(4) Uani 1 1 d D
H9A H -0.2009 0.9017 0.4352 0.124 Uiso 1 1 calc R
H9B H -0.0918 0.9185 0.5526 0.124 Uiso 1 1 calc R
C10 C -0.0496(6) 0.9631(4) 0.3396(8) 0.128(6) Uani 1 1 d D
C11 C 0.4271(6) 0.9648(5) 0.418(2) 0.155(5) Uani 1 1 d .
H11A H 0.4022 0.9245 0.3384 0.232 Uiso 1 1 calc R
H11B H 0.4215 0.9351 0.5151 0.232 Uiso 1 1 calc R
H11C H 0.5125 0.9837 0.4011 0.232 Uiso 1 1 calc R
C12 C 0.3543(11) 1.1348(8) 0.2528(11) 0.101(4) Uani 1 1 d .
H12A H 0.4434 1.1351 0.2333 0.151 Uiso 1 1 calc R
H12B H 0.3264 1.1945 0.2738 0.151 Uiso 1 1 calc R
H12C H 0.3106 1.1123 0.1649 0.151 Uiso 1 1 calc R
C13 C 0.3599(14) 1.1288(8) 0.5978(16) 0.128(5) Uani 1 1 d .
H13A H 0.4426 1.1544 0.5885 0.193 Uiso 1 1 calc R
H13B H 0.3577 1.0895 0.6843 0.193 Uiso 1 1 calc R
H13C H 0.2990 1.1755 0.6115 0.193 Uiso 1 1 calc R
N1 N -0.2801(6) 1.1410(4) 0.411(3) 0.172(5) Uani 1 1 d .
N2 N 0.0625(5) 1.1876(3) 0.4336(16) 0.089(2) Uani 1 1 d .
H2A H -0.0014 1.2215 0.4509 0.106 Uiso 1 1 calc R
H2B H 0.1370 1.2101 0.4289 0.106 Uiso 1 1 calc R
Si1 Si 0.32092(14) 1.06363(10) 0.4176(8) 0.0656(6) Uani 1 1 d .

loop_
_atom_site_aniso_label
_atom_site_aniso_U_11
_atom_site_aniso_U_22
_atom_site_aniso_U_33
_atom_site_aniso_U_23
_atom_site_aniso_U_13
_atom_site_aniso_U_12
C1 0.057(4) 0.060(4) 0.229(10) -0.014(13) 0.005(11) 0.000(4)
C2 0.036(3) 0.044(3) 0.269(11) -0.010(10) 0.031(10) 0.002(3)
C3 0.050(3) 0.046(3) 0.107(5) 0.025(7) -0.020(7) -0.003(3)
C4 0.043(3) 0.043(3) 0.150(7) 0.025(8) 0.022(8) 0.008(2)
C5 0.047(3) 0.038(4) 0.52(2) -0.031(16) -0.023(17) 0.009(3)
C6 0.074(4) 0.050(4) 0.182(9) -0.003(6) 0.002(6) 0.013(4)
C7 0.106(6) 0.036(3) 0.217(11) 0.010(9) 0.041(14) 0.011(4)
C8 0.095(5) 0.044(3) 0.146(8) 0.002(8) -0.025(10) -0.010(3)
C9 0.061(4) 0.063(4) 0.186(11) 0.013(8) 0.019(7) -0.010(4)
C10 0.043(3) 0.043(3) 0.298(17) 0.017(7) 0.000(6) 0.002(3)
C11 0.060(4) 0.076(5) 0.330(16) 0.008(15) -0.058(12) 0.023(4)
C12 0.087(7) 0.162(10) 0.054(6) 0.027(7) 0.006(6) -0.026(9)
C13 0.102(9) 0.100(8) 0.183(13) -0.008(9) -0.020(10) -0.032(9)
N1 0.053(3) 0.084(4) 0.380(14) 0.038(13) -0.024(13) 0.021(3)
N2 0.051(3) 0.041(3) 0.173(7) -0.013(6) 0.015(7) 0.005(2)
Si1 0.0434(8) 0.0561(10) 0.0974(14) -0.006(2) 0.0041(19) 0.0005(7)

loop_
_atom_type_symbol
_atom_type_description
_atom_type_scat_dispersion_real
_atom_type_scat_dispersion_imag
_atom_type_scat_source
C C 0.0033 0.0016 'International Tables Vol C Tables 4.2.6.8 and 6.1.1.4'
H H 0.0000 0.0000 'International Tables Vol C Tables 4.2.6.8 and 6.1.1.4'
N N 0.0061 0.0033 'International Tables Vol C Tables 4.2.6.8 and 6.1.1.4'
Si Si 0.0817 0.0704 'International Tables Vol C Tables 4.2.6.8 and 6.1.1.4'

loop_
_geom_angle_atom_site_label_1
_geom_angle_atom_site_label_2
_geom_angle_atom_site_label_3
_geom_angle
N1 C1 C2 178.0(17)
C3 C2 C1 124.3(5)
C3 C2 C10 105.4(7)
C1 C2 C10 121.9(10)
N2 C3 C2 123.1(6)
N2 C3 C4 124.2(5)
C2 C3 C4 111.9(5)
C5 C4 C3 105.1(5)
C5 C4 Si1 130.5(5)
C3 C4 Si1 124.3(4)
C4 C5 C6 127.4(12)
C4 C5 C10 110.3(9)
C6 C5 C10 103.2(12)
C7 C6 C5 102.1(10)
C7 C6 H6A 111.3
C5 C6 H6A 111.4
C7 C6 H6B 111.3
C5 C6 H6B 111.3
H6A C6 H6B 109.2
C6 C7 C8 119.9(10)
C6 C7 H7A 107.3
C8 C7 H7A 107.3
C6 C7 H7B 107.3
C8 C7 H7B 107.3
H7A C7 H7B 106.9
C9 C8 C7 109.8(5)
C9 C8 H8A 109.7
C7 C8 H8A 109.7
C9 C8 H8B 109.7
C7 C8 H8B 109.7
H8A C8 H8B 108.2
C10 C9 C8 113.0(8)
C10 C9 H9A 109.0
C8 C9 H9A 109.0
C10 C9 H9B 109.0
C8 C9 H9B 109.0
H9A C9 H9B 107.8
C9 C10 C2 103.8(8)
C9 C10 C5 96.0(9)
C2 C10 C5 91.2(8)
Si1 C11 H11A 109.5
Si1 C11 H11B 109.5
H11A C11 H11B 109.5
Si1 C11 H11C 109.5
H11A C11 H11C 109.5
H11B C11 H11C 109.5
Si1 C12 H12A 109.5
Si1 C12 H12B 109.5
H12A C12 H12B 109.5
Si1 C12 H12C 109.5
H12A C12 H12C 109.5
H12B C12 H12C 109.5
Si1 C13 H13A 109.5
Si1 C13 H13B 109.5
H13A C13 H13B 109.5
Si1 C13 H13C 109.5
H13A C13 H13C 109.5
H13B C13 H13C 109.5
C3 N2 H2A 120.0
C3 N2 H2B 120.0
H2A N2 H2B 120.0
C12 Si1 C11 110.5(7)
C12 Si1 C4 107.3(6)
C11 Si1 C4 113.5(3)
C12 Si1 C13 108.2(4)
C11 Si1 C13 106.1(7)
C4 Si1 C13 111.3(6)

loop_
_geom_bond_atom_site_label_1
_geom_bond_atom_site_label_2
_geom_bond_distance
C1 N1 1.123(7)
C1 C2 1.434(9)
C2 C3 1.351(7)
C2 C10 1.617(13)
C3 N2 1.350(8)
C3 C4 1.464(7)
C4 C5 1.330(8)
C4 Si1 1.883(5)
C5 C6 1.600(15)
C5 C10 1.625(15)
C6 C7 1.354(13)
C6 H6A 0.9700
C6 H6B 0.9700
C7 C8 1.550(9)
C7 H7A 0.9700
C7 H7B 0.9700
C8 C9 1.523(9)
C8 H8A 0.9700
C8 H8B 0.9700
C9 C10 1.496(2)
C9 H9A 0.9700
C9 H9B 0.9700
C11 Si1 1.862(6)
C11 H11A 0.9600
C11 H11B 0.9600
C11 H11C 0.9600
C12 Si1 1.829(9)
C12 H12A 0.9600
C12 H12B 0.9600
C12 H12C 0.9600
C13 Si1 1.900(12)
C13 H13A 0.9600
C13 H13B 0.9600
C13 H13C 0.9600
N2 H2A 0.8600
N2 H2B 0.8600
